data_4308654
loop_
_publ_author_name
'Daisy Bayot'
'Bernard Tinant'
'Michel Devillers'

_publ_contact_author_name 'Michel Devillers'
_publ_section_title
;
Homo- and Heterobimetallic NiobiumV and TantalumV Peroxo-tartrate Complexes
and Their Use as Molecular Precursors for Nb-Ta Mixed Oxides
;
_journal_name_full 'Inorganic Chemistry'
_journal_page_first 1554
_journal_page_last 1562
_journal_paper_doi 10.1021/ic0484250
_journal_volume 44
_journal_year 2005
_chemical_formula_sum 'C6.5 H24.5 N7.5 Nb O14'
_chemical_formula_weight 524.75
_chemical_name_systematic
;
?
;
_space_group_IT_number 15
_symmetry_cell_setting monoclinic
_symmetry_space_group_name_Hall '-C 2yc'
_symmetry_space_group_name_H-M 'C 1 2/c 1'
_atom_sites_solution_hydrogens geom
_atom_sites_solution_primary direct
_atom_sites_solution_secondary difmap
_audit_creation_method SHELXL-97
_cell_angle_alpha 90.00
_cell_angle_beta 90.81(2)
_cell_angle_gamma 90.00
_cell_formula_units_Z 8
_cell_length_a 19.747(7)
_cell_length_b 15.608(5)
_cell_length_c 12.295(4)
_cell_measurement_temperature 110(2)
_cell_volume 3789(2)
_computing_structure_refinement 'SHELXL-97 (Sheldrick, 1997)'
_computing_structure_solution 'SHELXS-97 (Sheldrick, 1990)'
_diffrn_ambient_temperature 110(2)
_diffrn_detector_area_resol_mean 6.66
_diffrn_measured_fraction_theta_full 0.965
_diffrn_measured_fraction_theta_max 0.965
_diffrn_measurement_device_type ' MAR345 image plate '
_diffrn_radiation_monochromator 'Zr filter'
_diffrn_radiation_source 'RU200 rotating anode'
_diffrn_radiation_type MoK\a
_diffrn_radiation_wavelength 0.71069
_diffrn_reflns_av_R_equivalents 0.032
_diffrn_reflns_av_sigmaI/netI 0.0374
_diffrn_reflns_limit_h_max 24
_diffrn_reflns_limit_h_min 0
_diffrn_reflns_limit_k_max 19
_diffrn_reflns_limit_k_min 0
_diffrn_reflns_limit_l_max 15
_diffrn_reflns_limit_l_min -15
_diffrn_reflns_number 24145
_diffrn_reflns_theta_full 26.73
_diffrn_reflns_theta_max 26.73
_diffrn_reflns_theta_min 3.09
_exptl_absorpt_coefficient_mu 0.723
_exptl_absorpt_correction_type none
_exptl_crystal_colour colourless
_exptl_crystal_density_diffrn 1.840
_exptl_crystal_density_method 'not measured'
_exptl_crystal_description parallelipiped
_exptl_crystal_F_000 2152
_exptl_crystal_size_max 0.40
_exptl_crystal_size_mid 0.30
_exptl_crystal_size_min 0.18
_refine_diff_density_max 1.924
_refine_diff_density_min -1.218
_refine_diff_density_rms 0.167
_refine_ls_extinction_coef 0.0099(6)
_refine_ls_extinction_expression Fc^*^=kFc[1+0.001xFc^2^\l^3^/sin(2\q)]^-1/4^
_refine_ls_extinction_method SHELXL
_refine_ls_goodness_of_fit_ref 1.187
_refine_ls_hydrogen_treatment mixed
_refine_ls_matrix_type full
_refine_ls_number_parameters 266
_refine_ls_number_reflns 3879
_refine_ls_number_restraints 6
_refine_ls_restrained_S_all 1.208
_refine_ls_R_factor_all 0.0571
_refine_ls_R_factor_gt 0.0568
_refine_ls_shift/su_max 0.000
_refine_ls_shift/su_mean 0.000
_refine_ls_structure_factor_coef Fsqd
_refine_ls_weighting_details 'calc w=1/[\s^2^(Fo^2^)+(0.0614P)^2^+39.2658P] where P=(Fo^2^+2Fc^2^)/3'
_refine_ls_weighting_scheme calc
_refine_ls_wR_factor_gt 0.1540
_refine_ls_wR_factor_ref 0.1542
_reflns_number_gt 3825
_reflns_number_total 3879
_reflns_threshold_expression >2sigma(I)
_cod_data_source_file ic0484250si20041110_015529_2.cif
_cod_data_source_block db102bt_1b
_cod_original_sg_symbol_H-M ' C 2/c '
_cod_original_formula_sum 'C6.50 H24.50 N7.50 Nb O14'
_cod_database_code 4308654

loop_
_symmetry_equiv_pos_as_xyz
'x, y, z'
'-x, y, -z+1/2'
'x+1/2, y+1/2, z'
'-x+1/2, y+1/2, -z+1/2'
'-x, -y, -z'
'x, -y, z-1/2'
'-x+1/2, -y+1/2, -z'
'x+1/2, -y+1/2, z-1/2'

loop_
_atom_site_label
_atom_site_type_symbol
_atom_site_fract_x
_atom_site_fract_y
_atom_site_fract_z
_atom_site_U_iso_or_equiv
_atom_site_adp_type
_atom_site_occupancy
_atom_site_symmetry_multiplicity
_atom_site_calc_flag
_atom_site_refinement_flags
_atom_site_disorder_assembly
_atom_site_disorder_group
Nb1 Nb 0.36085(2) 0.24341(2) 0.24930(3) 0.0166(2) Uani 1 1 d . . .
O1 O 0.31532(17) 0.3456(2) 0.3141(3) 0.0213(7) Uani 1 1 d . . .
O2 O 0.31725(18) 0.2711(2) 0.3902(3) 0.0213(7) Uani 1 1 d . . .
O3 O 0.29669(17) 0.1464(2) 0.2219(3) 0.0209(7) Uani 1 1 d . . .
O4 O 0.27920(18) 0.2238(2) 0.1548(3) 0.0254(8) Uani 1 1 d . . .
C1 C 0.4357(2) 0.1671(3) 0.4368(4) 0.0166(8) Uani 1 1 d . . .
O5 O 0.39953(16) 0.14435(19) 0.3524(3) 0.0175(6) Uani 1 1 d . . .
O6 O 0.44441(17) 0.1237(2) 0.5181(3) 0.0221(7) Uani 1 1 d . . .
C2 C 0.4698(2) 0.2552(3) 0.4274(4) 0.0182(9) Uani 1 1 d . . .
H2 H 0.4536 0.2922 0.4860 0.036(4) Uiso 1 1 calc R . .
O7 O 0.45299(17) 0.29365(19) 0.3256(3) 0.0197(7) Uani 1 1 d . . .
C3 C 0.4539(3) 0.2433(3) 0.0593(4) 0.0213(10) Uani 1 1 d . . .
H3 H 0.4446 0.2140 -0.0098 0.036(4) Uiso 1 1 calc R . .
O8 O 0.42766(16) 0.1939(2) 0.1441(2) 0.0183(6) Uani 1 1 d . . .
C4 C 0.4191(3) 0.3300(4) 0.0575(5) 0.0391(15) Uani 1 1 d . . .
O10 O 0.4284(3) 0.3810(4) -0.0183(5) 0.087(3) Uani 1 1 d . . .
O9 O 0.38002(19) 0.3448(2) 0.1373(3) 0.0285(8) Uani 1 1 d . . .
C100 C 0.3282(2) 0.0656(3) 0.9499(4) 0.0195(9) Uani 1 1 d . . .
N101 N 0.3469(2) 0.0263(3) 0.8607(3) 0.0247(9) Uani 1 1 d . . .
H10A H 0.3469 0.0534 0.7998 0.036(4) Uiso 1 1 calc R . .
H10B H 0.3591 -0.0266 0.8632 0.036(4) Uiso 1 1 calc R . .
N102 N 0.3093(2) 0.1473(3) 0.9471(3) 0.0270(9) Uani 1 1 d . . .
H10C H 0.3091 0.1748 0.8866 0.036(4) Uiso 1 1 calc R . .
H10D H 0.2971 0.1725 1.0059 0.036(4) Uiso 1 1 calc R . .
N103 N 0.3276(2) 0.0244(3) 1.0445(3) 0.0226(8) Uani 1 1 d . . .
H10E H 0.3395 -0.0286 1.0478 0.036(4) Uiso 1 1 calc R . .
H10F H 0.3153 0.0507 1.1025 0.036(4) Uiso 1 1 calc R . .
C200 C 0.3206(3) 0.4368(3) 0.5810(4) 0.0265(10) Uani 1 1 d . . .
N201 N 0.3210(3) 0.4870(3) 0.6679(4) 0.0349(11) Uani 1 1 d . . .
H20A H 0.2979 0.4731 0.7239 0.036(4) Uiso 1 1 calc R . .
H20B H 0.3445 0.5334 0.6682 0.036(4) Uiso 1 1 calc R . .
N202 N 0.2846(2) 0.3657(3) 0.5807(3) 0.0257(9) Uani 1 1 d . . .
H20C H 0.2844 0.3329 0.5245 0.036(4) Uiso 1 1 calc R . .
H20D H 0.2613 0.3521 0.6367 0.036(4) Uiso 1 1 calc R . .
N203 N 0.3561(3) 0.4572(3) 0.4949(4) 0.0489(15) Uani 1 1 d . . .
H20E H 0.3557 0.4242 0.4389 0.036(4) Uiso 1 1 calc R . .
H20F H 0.3797 0.5036 0.4948 0.036(4) Uiso 1 1 calc R . .
C300 C 0.5000 -0.0261(4) 0.2500 0.0159(11) Uani 1 2 d S . .
N301 N 0.47118(19) 0.0156(2) 0.1680(3) 0.0194(8) Uani 1 1 d . . .
H30A H 0.4710 0.0707 0.1675 0.036(4) Uiso 1 1 calc R . .
H30B H 0.4526 -0.0123 0.1151 0.036(4) Uiso 1 1 calc R . .
N302 N 0.5000 -0.1117(4) 0.2500 0.0252(12) Uani 1 2 d S . .
H30C H 0.5187 -0.1393 0.3031 0.036(4) Uiso 0.50 1 calc PR . .
H30D H 0.4813 -0.1393 0.1969 0.036(4) Uiso 0.50 1 calc PR . .
O100 O 0.32506(19) 0.1383(3) 0.6792(3) 0.0320(8) Uani 1 1 d D . .
H101 H 0.2825(18) 0.125(4) 0.666(5) 0.036(4) Uiso 1 1 d D . .
H102 H 0.353(3) 0.179(3) 0.657(5) 0.036(4) Uiso 1 1 d D . .
O200 O 0.0975(6) 0.2173(5) 0.2518(9) 0.133(4) Uani 1 1 d . . .
O300 O 0.0358(7) 0.0242(5) 0.6733(9) 0.157(5) Uani 1 1 d D . .
O400 O 0.0051(19) 0.1288(17) 0.1922(13) 0.46(2) Uiso 1 1 d D . .

loop_
_atom_site_aniso_label
_atom_site_aniso_U_11
_atom_site_aniso_U_22
_atom_site_aniso_U_33
_atom_site_aniso_U_23
_atom_site_aniso_U_13
_atom_site_aniso_U_12
Nb1 0.0222(3) 0.0133(3) 0.0145(3) 0.00250(12) 0.00533(17) 0.00638(13)
O1 0.0293(17) 0.0135(14) 0.0215(16) 0.0033(12) 0.0095(14) 0.0054(12)
O2 0.0327(18) 0.0129(14) 0.0185(16) 0.0021(12) 0.0095(14) -0.0003(13)
O3 0.0252(16) 0.0198(16) 0.0176(15) 0.0005(12) -0.0011(13) 0.0040(12)
O4 0.0312(18) 0.0246(17) 0.0203(16) 0.0004(13) -0.0051(14) 0.0150(14)
C1 0.017(2) 0.0139(19) 0.019(2) 0.0021(15) 0.0037(17) -0.0017(15)
O5 0.0213(15) 0.0126(14) 0.0186(15) 0.0019(11) -0.0012(12) -0.0004(11)
O6 0.0251(16) 0.0224(16) 0.0188(16) 0.0069(12) 0.0002(13) -0.0043(13)
C2 0.024(2) 0.016(2) 0.015(2) -0.0020(15) 0.0043(18) -0.0053(16)
O7 0.0274(17) 0.0116(14) 0.0201(15) 0.0029(11) 0.0051(13) -0.0006(12)
C3 0.024(2) 0.025(2) 0.015(2) 0.0035(16) 0.0040(19) 0.0105(17)
O8 0.0224(15) 0.0176(15) 0.0149(14) 0.0021(11) 0.0033(12) 0.0061(12)
C4 0.044(3) 0.043(3) 0.031(3) 0.021(2) 0.019(3) 0.027(3)
O10 0.105(5) 0.081(4) 0.077(4) 0.068(3) 0.073(4) 0.076(4)
O9 0.0351(19) 0.0250(17) 0.0259(18) 0.0121(14) 0.0163(16) 0.0174(15)
C100 0.017(2) 0.018(2) 0.023(2) -0.0037(16) -0.0041(17) 0.0045(16)
N101 0.034(2) 0.0179(18) 0.022(2) 0.0008(15) 0.0021(17) 0.0081(16)
N102 0.041(2) 0.021(2) 0.0193(19) -0.0021(15) -0.0005(18) 0.0131(17)
N103 0.028(2) 0.0200(19) 0.0201(19) 0.0003(15) -0.0019(16) 0.0049(15)
C200 0.024(2) 0.030(3) 0.026(2) -0.0068(19) 0.008(2) -0.0087(19)
N201 0.043(3) 0.033(2) 0.029(2) -0.0149(19) 0.017(2) -0.022(2)
N202 0.033(2) 0.022(2) 0.022(2) -0.0073(15) 0.0090(17) -0.0083(17)
N203 0.068(4) 0.042(3) 0.038(3) -0.022(2) 0.027(3) -0.038(3)
C300 0.013(3) 0.015(3) 0.020(3) 0.000 0.002(2) 0.000
N301 0.0217(18) 0.0162(18) 0.0202(19) -0.0027(14) -0.0050(15) 0.0026(14)
N302 0.031(3) 0.017(3) 0.028(3) 0.000 -0.003(2) 0.000
O100 0.0254(18) 0.038(2) 0.033(2) 0.0069(16) 0.0023(16) 0.0070(16)
O200 0.179(9) 0.051(4) 0.165(9) -0.017(5) -0.103(8) 0.002(5)
O300 0.233(13) 0.065(5) 0.175(10) 0.024(6) 0.109(10) 0.016(7)

loop_
_atom_type_symbol
_atom_type_description
_atom_type_scat_dispersion_real
_atom_type_scat_dispersion_imag
_atom_type_scat_source
C C 0.0033 0.0016 'International Tables Vol C Tables 4.2.6.8 and 6.1.1.4'
H H 0.0000 0.0000 'International Tables Vol C Tables 4.2.6.8 and 6.1.1.4'
N N 0.0061 0.0033 'International Tables Vol C Tables 4.2.6.8 and 6.1.1.4'
O O 0.0106 0.0060 'International Tables Vol C Tables 4.2.6.8 and 6.1.1.4'
Nb Nb -2.0727 0.6215 'International Tables Vol C Tables 4.2.6.8 and 6.1.1.4'

loop_
_geom_angle_atom_site_label_1
_geom_angle_atom_site_label_2
_geom_angle_atom_site_label_3
_geom_angle
_geom_angle_site_symmetry_1
_geom_angle_site_symmetry_3
_geom_angle_publ_flag
O2 Nb1 O4 100.58(15) . . ?
O2 Nb1 O3 91.73(14) . . ?
O4 Nb1 O3 44.10(13) . . ?
O2 Nb1 O1 43.90(12) . . ?
O4 Nb1 O1 89.42(14) . . ?
O3 Nb1 O1 112.54(14) . . ?
O2 Nb1 O8 159.41(13) . . ?
O4 Nb1 O8 95.66(14) . . ?
O3 Nb1 O8 91.18(13) . . ?
O1 Nb1 O8 149.64(13) . . ?
O2 Nb1 O5 78.23(13) . . ?
O4 Nb1 O5 120.93(13) . . ?
O3 Nb1 O5 76.84(12) . . ?
O1 Nb1 O5 119.99(13) . . ?
O8 Nb1 O5 82.60(12) . . ?
O2 Nb1 O9 118.88(13) . . ?
O4 Nb1 O9 83.52(16) . . ?
O3 Nb1 O9 124.74(15) . . ?
O1 Nb1 O9 75.57(13) . . ?
O8 Nb1 O9 75.31(13) . . ?
O5 Nb1 O9 148.75(13) . . ?
O2 Nb1 O7 85.21(14) . . ?
O4 Nb1 O7 165.18(13) . . ?
O3 Nb1 O7 150.17(12) . . ?
O1 Nb1 O7 85.36(13) . . ?
O8 Nb1 O7 82.17(13) . . ?
O5 Nb1 O7 73.48(12) . . ?
O9 Nb1 O7 81.75(14) . . ?
O2 O1 Nb1 67.70(17) . . ?
O1 O2 Nb1 68.40(18) . . ?
O4 O3 Nb1 67.88(19) . . ?
O3 O4 Nb1 68.02(18) . . ?
O6 C1 O5 124.9(4) . . ?
O6 C1 C2 120.2(4) . . ?
O5 C1 C2 114.9(4) . . ?
C1 O5 Nb1 117.6(3) . . ?
O7 C2 C3 111.3(4) . 2_655 ?
O7 C2 C1 110.3(4) . . ?
C3 C2 C1 108.4(4) 2_655 . ?
O7 C2 H2 108.9 . . ?
C3 C2 H2 108.9 2_655 . ?
C1 C2 H2 108.9 . . ?
C2 O7 Nb1 114.2(3) . . ?
O8 C3 C4 109.2(4) . . ?
O8 C3 C2 111.2(4) . 2_655 ?
C4 C3 C2 109.9(4) . 2_655 ?
O8 C3 H3 108.8 . . ?
C4 C3 H3 108.8 . . ?
C2 C3 H3 108.8 2_655 . ?
C3 O8 Nb1 121.3(3) . . ?
O10 C4 O9 123.9(5) . . ?
O10 C4 C3 120.7(5) . . ?
O9 C4 C3 115.3(4) . . ?
C4 O9 Nb1 118.4(3) . . ?
N101 C100 N102 120.6(4) . . ?
N101 C100 N103 120.7(4) . . ?
N102 C100 N103 118.7(4) . . ?
C100 N101 H10A 120.0 . . ?
C100 N101 H10B 120.0 . . ?
H10A N101 H10B 120.0 . . ?
C100 N102 H10C 120.0 . . ?
C100 N102 H10D 120.0 . . ?
H10C N102 H10D 120.0 . . ?
C100 N103 H10E 120.0 . . ?
C100 N103 H10F 120.0 . . ?
H10E N103 H10F 120.0 . . ?
N202 C200 N203 119.7(5) . . ?
N202 C200 N201 119.9(5) . . ?
N203 C200 N201 120.5(5) . . ?
C200 N201 H20A 120.0 . . ?
C200 N201 H20B 120.0 . . ?
H20A N201 H20B 120.0 . . ?
C200 N202 H20C 120.0 . . ?
C200 N202 H20D 120.0 . . ?
H20C N202 H20D 120.0 . . ?
C200 N203 H20E 120.0 . . ?
C200 N203 H20F 120.0 . . ?
H20E N203 H20F 120.0 . . ?
N301 C300 N301 120.9(6) 2_655 . ?
N301 C300 N302 119.5(3) 2_655 . ?
N301 C300 N302 119.5(3) . . ?
C300 N301 H30A 120.0 . . ?
C300 N301 H30B 120.0 . . ?
H30A N301 H30B 120.0 . . ?
C300 N302 H30C 120.0 . . ?
C300 N302 H30D 120.0 . . ?
H30C N302 H30D 120.0 . . ?
H101 O100 H102 135(6) . . ?

loop_
_geom_bond_atom_site_label_1
_geom_bond_atom_site_label_2
_geom_bond_distance
_geom_bond_site_symmetry_2
_geom_bond_publ_flag
Nb1 O2 1.992(3) . ?
Nb1 O4 1.997(4) . ?
Nb1 O3 2.000(3) . ?
Nb1 O1 2.002(3) . ?
Nb1 O8 2.014(3) . ?
Nb1 O5 2.134(3) . ?
Nb1 O9 2.135(3) . ?
Nb1 O7 2.181(3) . ?
O1 O2 1.493(4) . ?
O3 O4 1.500(4) . ?
C1 O6 1.217(5) . ?
C1 O5 1.301(5) . ?
C1 C2 1.536(6) . ?
C2 O7 1.423(5) . ?
C2 C3 1.525(7) 2_655 ?
C2 H2 0.9800 . ?
C3 O8 1.402(6) . ?
C3 C4 1.518(7) . ?
C3 C2 1.525(7) 2_655 ?
C3 H3 0.9800 . ?
C4 O10 1.241(7) . ?
C4 O9 1.278(7) . ?
C100 N101 1.314(6) . ?
C100 N102 1.329(6) . ?
C100 N103 1.330(6) . ?
N101 H10A 0.8600 . ?
N101 H10B 0.8600 . ?
N102 H10C 0.8600 . ?
N102 H10D 0.8600 . ?
N103 H10E 0.8600 . ?
N103 H10F 0.8600 . ?
C200 N202 1.317(6) . ?
C200 N203 1.318(7) . ?
C200 N201 1.324(6) . ?
N201 H20A 0.8600 . ?
N201 H20B 0.8600 . ?
N202 H20C 0.8600 . ?
N202 H20D 0.8600 . ?
N203 H20E 0.8600 . ?
N203 H20F 0.8600 . ?
C300 N301 1.323(5) 2_655 ?
C300 N301 1.323(5) . ?
C300 N302 1.336(8) . ?
N301 H30A 0.8600 . ?
N301 H30B 0.8600 . ?
N302 H30C 0.8600 . ?
N302 H30D 0.8600 . ?
O100 H101 0.88(3) . ?
O100 H102 0.89(3) . ?
O400 O400 1.44(3) 2 ?

loop_
_geom_torsion_atom_site_label_1
_geom_torsion_atom_site_label_2
_geom_torsion_atom_site_label_3
_geom_torsion_atom_site_label_4
_geom_torsion
_geom_torsion_site_symmetry_1
_geom_torsion_site_symmetry_2
_geom_torsion_site_symmetry_3
_geom_torsion_site_symmetry_4
_geom_torsion_publ_flag
O4 Nb1 O1 O2 106.0(2) . . . . ?
O3 Nb1 O1 O2 67.4(2) . . . . ?
O8 Nb1 O1 O2 -153.8(2) . . . . ?
O5 Nb1 O1 O2 -20.0(2) . . . . ?
O9 Nb1 O1 O2 -170.6(2) . . . . ?
O7 Nb1 O1 O2 -87.9(2) . . . . ?
O4 Nb1 O2 O1 -77.9(2) . . . . ?
O3 Nb1 O2 O1 -121.4(2) . . . . ?
O8 Nb1 O2 O1 140.6(4) . . . . ?
O5 Nb1 O2 O1 162.4(2) . . . . ?
O9 Nb1 O2 O1 10.4(2) . . . . ?
O7 Nb1 O2 O1 88.3(2) . . . . ?
O2 Nb1 O3 O4 103.5(2) . . . . ?
O1 Nb1 O3 O4 63.6(2) . . . . ?
O8 Nb1 O3 O4 -96.92(19) . . . . ?
O5 Nb1 O3 O4 -179.0(2) . . . . ?
O9 Nb1 O3 O4 -24.0(2) . . . . ?
O7 Nb1 O3 O4 -173.2(2) . . . . ?
O2 Nb1 O4 O3 -81.4(2) . . . . ?
O1 Nb1 O4 O3 -124.14(19) . . . . ?
O8 Nb1 O4 O3 85.84(19) . . . . ?
O5 Nb1 O4 O3 1.1(2) . . . . ?
O9 Nb1 O4 O3 160.3(2) . . . . ?
O7 Nb1 O4 O3 166.6(4) . . . . ?
O6 C1 O5 Nb1 157.3(4) . . . . ?
C2 C1 O5 Nb1 -23.9(5) . . . . ?
O2 Nb1 O5 C1 -61.1(3) . . . . ?
O4 Nb1 O5 C1 -156.5(3) . . . . ?
O3 Nb1 O5 C1 -155.7(3) . . . . ?
O1 Nb1 O5 C1 -47.1(3) . . . . ?
O8 Nb1 O5 C1 111.3(3) . . . . ?
O9 Nb1 O5 C1 66.3(4) . . . . ?
O7 Nb1 O5 C1 27.3(3) . . . . ?
O6 C1 C2 O7 179.5(4) . . . . ?
O5 C1 C2 O7 0.6(5) . . . . ?
O6 C1 C2 C3 57.3(6) . . . 2_655 ?
O5 C1 C2 C3 -121.5(4) . . . 2_655 ?
C3 C2 O7 Nb1 142.1(3) 2_655 . . . ?
C1 C2 O7 Nb1 21.7(4) . . . . ?
O2 Nb1 O7 C2 53.5(3) . . . . ?
O4 Nb1 O7 C2 167.3(5) . . . . ?
O3 Nb1 O7 C2 -31.6(4) . . . . ?
O1 Nb1 O7 C2 97.6(3) . . . . ?
O8 Nb1 O7 C2 -110.2(3) . . . . ?
O5 Nb1 O7 C2 -25.6(3) . . . . ?
O9 Nb1 O7 C2 173.6(3) . . . . ?
C4 C3 O8 Nb1 -5.2(5) . . . . ?
C2 C3 O8 Nb1 116.2(3) 2_655 . . . ?
O2 Nb1 O8 C3 -134.5(4) . . . . ?
O4 Nb1 O8 C3 83.5(3) . . . . ?
O3 Nb1 O8 C3 127.4(3) . . . . ?
O1 Nb1 O8 C3 -15.1(5) . . . . ?
O5 Nb1 O8 C3 -156.0(3) . . . . ?
O9 Nb1 O8 C3 1.7(3) . . . . ?
O7 Nb1 O8 C3 -81.7(3) . . . . ?
O8 C3 C4 O10 -171.7(7) . . . . ?
C2 C3 C4 O10 66.0(9) 2_655 . . . ?
O8 C3 C4 O9 7.4(7) . . . . ?
C2 C3 C4 O9 -114.8(6) 2_655 . . . ?
O10 C4 O9 Nb1 172.5(7) . . . . ?
C3 C4 O9 Nb1 -6.6(7) . . . . ?
O2 Nb1 O9 C4 166.9(4) . . . . ?
O4 Nb1 O9 C4 -94.6(5) . . . . ?
O3 Nb1 O9 C4 -78.0(5) . . . . ?
O1 Nb1 O9 C4 174.3(5) . . . . ?
O8 Nb1 O9 C4 3.0(4) . . . . ?
O5 Nb1 O9 C4 49.5(6) . . . . ?
O7 Nb1 O9 C4 87.0(5) . . . . ?
